data_1519492
loop_
_publ_author_name
'Howell, Jim A. S.'
'Horton, Peter N.'
'Hursthouse, Michael B.'

_publ_section_title
;
 C11H15AuClNOSi
;
_journal_name_full 'Crystal Structure Report Archive'
_journal_page_first 891
_journal_year 2002
_chemical_formula_sum 'C11 H15 Au Cl N O Si'
_chemical_formula_weight 437.75
_space_group_IT_number 14
_symmetry_cell_setting monoclinic
_symmetry_space_group_name_Hall '-P 2yn'
_symmetry_space_group_name_H-M 'P 1 21/n 1'
_atom_sites_solution_hydrogens geom
_atom_sites_solution_primary direct
_atom_sites_solution_secondary difmap
_cell_angle_alpha 90.00
_cell_angle_beta 92.669(3)
_cell_angle_gamma 90.00
_cell_formula_units_Z 4
_cell_length_a 12.3830(12)
_cell_length_b 6.2820(4)
_cell_length_c 18.9017(16)
_cell_measurement_reflns_used 3366
_cell_measurement_temperature 120(2)
_cell_measurement_theta_max 27.485
_cell_measurement_theta_min 2.910
_cell_volume 1468.8(2)
_computing_cell_refinement ' DENZO (Otwinowski & Minor, 1997) and COLLECT (Hooft, 1998)'
_computing_data_collection ' DENZO (Otwinowski and Minor, 1997)'
_computing_data_reduction ' DENZO (Otwinowski & Minor, 1997) and COLLECT (Hooft, 1998)'
_computing_molecular_graphics 'PLATON (Spek, 1990)'
_computing_structure_refinement 'SHELXL-97 (Sheldrick, 1997b)'
_computing_structure_solution 'SHELXS-97 (Sheldrick, 1997a)'
_diffrn_ambient_temperature 120(2)
_diffrn_detector_area_resol_mean 9.091
_diffrn_measured_fraction_theta_full 0.980
_diffrn_measured_fraction_theta_max 0.980
_diffrn_measurement_device_type 'Nonius KappaCCD Area Detector'
_diffrn_measurement_method '\f and \w scans to fill Ewald Sphere'
_diffrn_radiation_monochromator graphite
_diffrn_radiation_source 'Nonius FR591 rotating anode'
_diffrn_radiation_type MoK\a
_diffrn_radiation_wavelength 0.71073
_diffrn_reflns_av_R_equivalents 0.1461
_diffrn_reflns_av_sigmaI/netI 0.0991
_diffrn_reflns_limit_h_max 15
_diffrn_reflns_limit_h_min -16
_diffrn_reflns_limit_k_max 7
_diffrn_reflns_limit_k_min -8
_diffrn_reflns_limit_l_max 24
_diffrn_reflns_limit_l_min -23
_diffrn_reflns_number 20107
_diffrn_reflns_theta_full 27.49
_diffrn_reflns_theta_max 27.49
_diffrn_reflns_theta_min 3.29
_exptl_absorpt_coefficient_mu 10.261
_exptl_absorpt_correction_T_max 0.9043
_exptl_absorpt_correction_T_min 0.2111
_exptl_absorpt_correction_type multi-scan
_exptl_absorpt_process_details 'SORTAV Blessing (1997)'
_exptl_crystal_colour Colourless
_exptl_crystal_density_diffrn 1.980
_exptl_crystal_density_method 'not measured'
_exptl_crystal_description Needle
_exptl_crystal_F_000 824
_exptl_crystal_size_max 0.22
_exptl_crystal_size_mid 0.02
_exptl_crystal_size_min 0.01
_refine_diff_density_max 0.624
_refine_diff_density_min -1.045
_refine_diff_density_rms 0.122
_refine_ls_extinction_method none
_refine_ls_goodness_of_fit_ref 1.010
_refine_ls_hydrogen_treatment constr
_refine_ls_matrix_type full
_refine_ls_number_parameters 148
_refine_ls_number_reflns 3300
_refine_ls_number_restraints 0
_refine_ls_restrained_S_all 1.010
_refine_ls_R_factor_all 0.1374
_refine_ls_R_factor_gt 0.0534
_refine_ls_shift/su_max 0.001
_refine_ls_shift/su_mean 0.000
_refine_ls_structure_factor_coef Fsqd
_refine_ls_weighting_details 'calc w=1/[\s^2^(Fo^2^)+(0.0331P)^2^+1.2056P] where P=(Fo^2^+2Fc^2^)/3'
_refine_ls_weighting_scheme calc
_refine_ls_wR_factor_gt 0.0897
_refine_ls_wR_factor_ref 0.1090
_reflns_number_gt 1782
_reflns_number_total 3300
_reflns_threshold_expression >2\s(I)
_cod_data_source_file eCrystal-891.cif
_cod_data_source_block s92
_cod_depositor_comments
;
Citation :
Howell, Jim A. S. and Horton, Peter N. and Hursthouse, Michael B. (2002) 
University of Southampton, Crystal Structure Report Archive. 
(doi:10.5258/ecrystals/891)

More at:
http://ecrystals.chem.soton.ac.uk/891/

The following automatic conversions were performed:

'_symmetry_cell_setting' value 'Monoclinic' changed to 'monoclinic'
according to the built-in table from CIF Core dictionary named
'cif_core.dic' version 2.4.1 from 2010-06-29.

Automatic conversion script
Id: cif_fix_values 3271 2015-04-21 07:52:19Z andrius 
;
_cod_original_sg_symbol_H-M P2(1)/n
_cod_database_code 1519492

loop_
_symmetry_equiv_pos_as_xyz
'x, y, z'
'-x+1/2, y+1/2, -z+1/2'
'-x, -y, -z'
'x-1/2, -y-1/2, z-1/2'

loop_
_atom_site_label
_atom_site_type_symbol
_atom_site_fract_x
_atom_site_fract_y
_atom_site_fract_z
_atom_site_U_iso_or_equiv
_atom_site_adp_type
_atom_site_occupancy
_atom_site_symmetry_multiplicity
_atom_site_calc_flag
_atom_site_refinement_flags
_atom_site_disorder_assembly
_atom_site_disorder_group
C1 C -0.0139(9) 0.7849(16) 0.9088(5) 0.078(3) Uani 1 1 d . . .
C2 C -0.1255(8) 1.1160(14) 0.8809(5) 0.067(2) Uani 1 1 d . . .
C3 C -0.2011(9) 1.1832(17) 0.9272(5) 0.090(3) Uani 1 1 d . . .
H3 H -0.2122 1.1051 0.9693 0.108 Uiso 1 1 calc R . .
C4 C -0.2606(9) 1.3643(18) 0.9122(6) 0.094(3) Uani 1 1 d . . .
H4 H -0.3112 1.4142 0.9446 0.113 Uiso 1 1 calc R . .
C5 C -0.2464(9) 1.4723(15) 0.8502(6) 0.085(3) Uani 1 1 d . . .
H5 H -0.2879 1.5965 0.8395 0.102 Uiso 1 1 calc R . .
C6 C -0.1718(8) 1.4007(15) 0.8032(5) 0.078(3) Uani 1 1 d . . .
H6 H -0.1631 1.4766 0.7603 0.094 Uiso 1 1 calc R . .
C7 C -0.1094(7) 1.2203(13) 0.8173(4) 0.064(2) Uani 1 1 d . . .
C8 C -0.0267(9) 1.1444(16) 0.7689(5) 0.087(3) Uani 1 1 d . . .
H8A H 0.0460 1.1666 0.7918 0.104 Uiso 1 1 calc R . .
H8B H -0.0364 0.9897 0.7611 0.104 Uiso 1 1 calc R . .
C9 C 0.0531(10) 1.6412(18) 0.6663(9) 0.154(6) Uani 1 1 d . . .
H9A H -0.0135 1.6907 0.6416 0.231 Uiso 1 1 calc R . .
H9B H 0.1157 1.7063 0.6449 0.231 Uiso 1 1 calc R . .
H9C H 0.0524 1.6817 0.7164 0.231 Uiso 1 1 calc R . .
C10 C 0.1988(9) 1.2645(18) 0.6900(8) 0.134(5) Uani 1 1 d . . .
H10A H 0.2162 1.3218 0.7374 0.201 Uiso 1 1 calc R . .
H10B H 0.2520 1.3154 0.6571 0.201 Uiso 1 1 calc R . .
H10C H 0.2004 1.1086 0.6917 0.201 Uiso 1 1 calc R . .
C11 C 0.0291(12) 1.262(2) 0.5682(6) 0.157(6) Uani 1 1 d . . .
H11A H 0.0233 1.1068 0.5678 0.235 Uiso 1 1 calc R . .
H11B H 0.0863 1.3067 0.5372 0.235 Uiso 1 1 calc R . .
H11C H -0.0398 1.3247 0.5511 0.235 Uiso 1 1 calc R . .
N1 N -0.0653(7) 0.9321(13) 0.8959(4) 0.072(2) Uani 1 1 d . . .
O1 O -0.0319(6) 1.2467(12) 0.7045(3) 0.104(2) Uani 1 1 d . . .
Si1 Si 0.0620(2) 1.3547(4) 0.65929(15) 0.0764(8) Uani 1 1 d . . .
Cl1 Cl 0.1802(3) 0.2465(4) 0.93419(15) 0.1033(9) Uani 1 1 d . . .
Au1 Au 0.07350(3) 0.53557(6) 0.92393(2) 0.07595(19) Uani 1 1 d . . .

loop_
_atom_site_aniso_label
_atom_site_aniso_U_11
_atom_site_aniso_U_22
_atom_site_aniso_U_33
_atom_site_aniso_U_23
_atom_site_aniso_U_13
_atom_site_aniso_U_12
C1 0.083(8) 0.081(7) 0.071(6) 0.009(5) 0.003(5) 0.014(6)
C2 0.058(6) 0.078(6) 0.063(6) -0.007(5) -0.007(5) 0.002(5)
C3 0.087(8) 0.109(8) 0.075(7) 0.010(6) 0.007(6) 0.006(7)
C4 0.081(8) 0.110(8) 0.091(8) -0.012(6) 0.001(6) 0.020(7)
C5 0.069(7) 0.093(7) 0.092(8) 0.003(6) -0.016(6) 0.010(6)
C6 0.073(7) 0.088(7) 0.074(6) 0.004(5) -0.001(6) 0.003(6)
C7 0.067(7) 0.070(5) 0.055(5) -0.003(4) 0.003(5) -0.003(5)
C8 0.091(8) 0.107(7) 0.063(6) 0.006(5) 0.016(6) 0.011(6)
C9 0.088(10) 0.087(8) 0.286(19) -0.040(10) 0.000(11) 0.018(7)
C10 0.079(9) 0.115(9) 0.209(14) 0.005(9) 0.028(10) 0.020(7)
C11 0.203(17) 0.186(14) 0.085(9) -0.013(8) 0.032(10) -0.037(13)
N1 0.071(6) 0.079(5) 0.068(5) 0.003(4) 0.005(4) -0.009(5)
O1 0.083(5) 0.164(7) 0.066(4) 0.030(4) 0.002(4) -0.008(5)
Si1 0.079(2) 0.0685(15) 0.0825(18) -0.0033(13) 0.0137(16) 0.0018(14)
Cl1 0.114(3) 0.0877(17) 0.109(2) 0.0084(14) 0.0159(18) 0.0212(16)
Au1 0.0813(3) 0.0715(3) 0.0752(3) 0.00848(18) 0.0051(2) -0.0003(2)

loop_
_atom_type_symbol
_atom_type_description
_atom_type_scat_dispersion_real
_atom_type_scat_dispersion_imag
_atom_type_scat_source
C C 0.0033 0.0016 'International Tables Vol C Tables 4.2.6.8 and 6.1.1.4'
H H 0.0000 0.0000 'International Tables Vol C Tables 4.2.6.8 and 6.1.1.4'
N N 0.0061 0.0033 'International Tables Vol C Tables 4.2.6.8 and 6.1.1.4'
O O 0.0106 0.0060 'International Tables Vol C Tables 4.2.6.8 and 6.1.1.4'
Si Si 0.0817 0.0704 'International Tables Vol C Tables 4.2.6.8 and 6.1.1.4'
Cl Cl 0.1484 0.1585 'International Tables Vol C Tables 4.2.6.8 and 6.1.1.4'
Au Au -2.0133 8.8022 'International Tables Vol C Tables 4.2.6.8 and 6.1.1.4'

loop_
_geom_angle_atom_site_label_1
_geom_angle_atom_site_label_2
_geom_angle_atom_site_label_3
_geom_angle
_geom_angle_site_symmetry_1
_geom_angle_site_symmetry_3
N1 C1 Au1 176.3(8) . .
C3 C2 C7 122.2(9) . .
C3 C2 N1 119.8(8) . .
C7 C2 N1 117.8(8) . .
C4 C3 C2 119.7(9) . .
C4 C3 H3 120.2 . .
C2 C3 H3 120.2 . .
C5 C4 C3 119.8(10) . .
C5 C4 H4 120.1 . .
C3 C4 H4 120.1 . .
C4 C5 C6 120.1(10) . .
C4 C5 H5 119.9 . .
C6 C5 H5 119.9 . .
C5 C6 C7 121.5(9) . .
C5 C6 H6 119.2 . .
C7 C6 H6 119.2 . .
C6 C7 C2 116.6(8) . .
C6 C7 C8 122.5(8) . .
C2 C7 C8 120.8(8) . .
O1 C8 C7 113.0(9) . .
O1 C8 H8A 109.0 . .
C7 C8 H8A 109.0 . .
O1 C8 H8B 109.0 . .
C7 C8 H8B 109.0 . .
H8A C8 H8B 107.8 . .
Si1 C9 H9A 109.5 . .
Si1 C9 H9B 109.5 . .
H9A C9 H9B 109.5 . .
Si1 C9 H9C 109.5 . .
H9A C9 H9C 109.5 . .
H9B C9 H9C 109.5 . .
Si1 C10 H10A 109.5 . .
Si1 C10 H10B 109.5 . .
H10A C10 H10B 109.5 . .
Si1 C10 H10C 109.5 . .
H10A C10 H10C 109.5 . .
H10B C10 H10C 109.5 . .
Si1 C11 H11A 109.5 . .
Si1 C11 H11B 109.5 . .
H11A C11 H11B 109.5 . .
Si1 C11 H11C 109.5 . .
H11A C11 H11C 109.5 . .
H11B C11 H11C 109.5 . .
C1 N1 C2 178.2(10) . .
C8 O1 Si1 131.0(7) . .
O1 Si1 C9 109.2(5) . .
O1 Si1 C11 103.1(5) . .
C9 Si1 C11 111.7(7) . .
O1 Si1 C10 112.0(5) . .
C9 Si1 C10 109.8(6) . .
C11 Si1 C10 110.8(7) . .
C1 Au1 Cl1 176.1(3) . .

loop_
_geom_bond_atom_site_label_1
_geom_bond_atom_site_label_2
_geom_bond_distance
_geom_bond_site_symmetry_2
C1 N1 1.143(11) .
C1 Au1 1.917(10) .
C2 C3 1.377(12) .
C2 C7 1.393(11) .
C2 N1 1.396(12) .
C3 C4 1.377(14) .
C3 H3 0.9500 .
C4 C5 1.371(14) .
C4 H4 0.9500 .
C5 C6 1.387(13) .
C5 H5 0.9500 .
C6 C7 1.391(12) .
C6 H6 0.9500 .
C7 C8 1.482(11) .
C8 O1 1.376(10) .
C8 H8A 0.9900 .
C8 H8B 0.9900 .
C9 Si1 1.808(11) .
C9 H9A 0.9800 .
C9 H9B 0.9800 .
C9 H9C 0.9800 .
C10 Si1 1.853(12) .
C10 H10A 0.9800 .
C10 H10B 0.9800 .
C10 H10C 0.9800 .
C11 Si1 1.845(12) .
C11 H11A 0.9800 .
C11 H11B 0.9800 .
C11 H11C 0.9800 .
O1 Si1 1.623(7) .
Cl1 Au1 2.249(3) .
